data_7210622
loop_
_publ_author_name
'Yang, Pingao'
'Chen, Shan'
'Liu, Yu'
'Xiao, Zuo'
'Ding, Liming'

_publ_section_title
;
 A pyridine-functionalized pyrazolinofullerene used as a buffer layer in
 polymer solar cells.
;
_journal_issue 40
_journal_name_full 'Physical chemistry chemical physics : PCCP'
_journal_page_first 17076
_journal_page_last 17078
_journal_paper_doi 10.1039/c3cp53426j
_journal_volume 15
_journal_year 2013
_chemical_formula_moiety 'C72 H10 N4 O, C S2'
_chemical_formula_sum 'C73 H10 N4 O S2'
_chemical_formula_weight 1022.97
_chemical_name_systematic
; 
 ? 
;
_space_group_IT_number 2
_symmetry_cell_setting triclinic
_symmetry_space_group_name_Hall '-P 1'
_symmetry_space_group_name_H-M 'P -1'
_atom_sites_solution_hydrogens geom
_atom_sites_solution_primary direct
_atom_sites_solution_secondary difmap
_audit_creation_method SHELXL-97
_cell_angle_alpha 79.427(11)
_cell_angle_beta 89.959(13)
_cell_angle_gamma 69.619(9)
_cell_formula_units_Z 2
_cell_length_a 10.118(3)
_cell_length_b 13.083(3)
_cell_length_c 16.308(5)
_cell_measurement_reflns_used 7125
_cell_measurement_temperature 173(2)
_cell_measurement_theta_max 27.47
_cell_measurement_theta_min 1.27
_cell_volume 1984.6(10)
_computing_cell_refinement 'CrystalClear (Rigaku Inc., 2007)'
_computing_data_collection 'CrystalClear (Rigaku Inc., 2007)'
_computing_data_reduction 'CrystalClear (Rigaku Inc., 2007)'
_computing_molecular_graphics 'Olex2 Ver 1.1'
_computing_publication_material 'SHELX97 (Sheldrick, 2008)'
_computing_structure_refinement 'Olex2 Ver 1.1'
_computing_structure_solution 'SHELXS-97 (Sheldrick, 2008)'
_diffrn_ambient_temperature 173(2)
_diffrn_measured_fraction_theta_full 0.997
_diffrn_measured_fraction_theta_max 0.997
_diffrn_measurement_device_type 'MM007-HF CCD(Saturn 724+)'
_diffrn_measurement_method '\w scans at fixed \c = 45\%'
_diffrn_radiation_monochromator Confocal
_diffrn_radiation_source 'rotating anode'
_diffrn_radiation_type MoK\a
_diffrn_radiation_wavelength 0.71073
_diffrn_reflns_av_R_equivalents 0.0606
_diffrn_reflns_av_sigmaI/netI 0.0511
_diffrn_reflns_limit_h_max 12
_diffrn_reflns_limit_h_min -12
_diffrn_reflns_limit_k_max 15
_diffrn_reflns_limit_k_min -15
_diffrn_reflns_limit_l_max 19
_diffrn_reflns_limit_l_min -19
_diffrn_reflns_number 22176
_diffrn_reflns_theta_full 25.00
_diffrn_reflns_theta_max 25.00
_diffrn_reflns_theta_min 1.69
_exptl_absorpt_coefficient_mu 0.204
_exptl_absorpt_correction_T_max 1.0000
_exptl_absorpt_correction_T_min 0.5287
_exptl_absorpt_correction_type multi-scan
_exptl_absorpt_process_details 'CrystalClear (Rigaku Inc., 2007)'
_exptl_crystal_colour black
_exptl_crystal_density_diffrn 1.712
_exptl_crystal_density_method 'not measured'
_exptl_crystal_description plate
_exptl_crystal_F_000 1032
_exptl_crystal_size_max 0.31
_exptl_crystal_size_mid 0.25
_exptl_crystal_size_min 0.03
_refine_diff_density_max 1.967
_refine_diff_density_min -0.715
_refine_diff_density_rms 0.119
_refine_ls_extinction_method none
_refine_ls_goodness_of_fit_ref 1.099
_refine_ls_hydrogen_treatment constr
_refine_ls_matrix_type full
_refine_ls_number_parameters 721
_refine_ls_number_reflns 6960
_refine_ls_number_restraints 22
_refine_ls_restrained_S_all 1.104
_refine_ls_R_factor_all 0.1351
_refine_ls_R_factor_gt 0.1241
_refine_ls_shift/su_max 0.001
_refine_ls_shift/su_mean 0.000
_refine_ls_structure_factor_coef Fsqd
_refine_ls_weighting_details 'calc w=1/[\s^2^(Fo^2^)+(0.1504P)^2^+10.9029P] where P=(Fo^2^+2Fc^2^)/3'
_refine_ls_weighting_scheme calc
_refine_ls_wR_factor_gt 0.3150
_refine_ls_wR_factor_ref 0.3271
_reflns_number_gt 6146
_reflns_number_total 6960
_reflns_threshold_expression >2sigma(I)
_cod_data_source_file c3cp53426j.txt
_cod_data_source_block mx2089
_cod_original_cell_volume 1984.6(9)
_cod_original_sg_symbol_H-M P-1
_cod_database_code 7210622

loop_
_symmetry_equiv_pos_as_xyz
'x, y, z'
'-x, -y, -z'

loop_
_atom_site_label
_atom_site_type_symbol
_atom_site_fract_x
_atom_site_fract_y
_atom_site_fract_z
_atom_site_U_iso_or_equiv
_atom_site_adp_type
_atom_site_occupancy
_atom_site_symmetry_multiplicity
_atom_site_calc_flag
_atom_site_refinement_flags
S1 S 0.0742(2) 0.34439(19) 0.45791(15) 0.0631(6) Uani 1 1 d .
S2 S 0.2796(3) 0.3935(2) 0.57047(15) 0.0730(7) Uani 1 1 d .
O1 O 0.1322(4) 0.7507(3) 1.1120(2) 0.0277(9) Uani 1 1 d .
N1 N 0.2118(5) 0.6249(4) 1.2785(3) 0.0295(11) Uani 1 1 d .
N2 N 0.3624(5) 0.7243(4) 1.1030(3) 0.0277(10) Uani 1 1 d .
N3 N 0.4975(5) 0.6852(4) 1.1393(3) 0.0240(10) Uani 1 1 d .
N4 N 0.8194(5) 0.6452(4) 1.0407(3) 0.0322(11) Uani 1 1 d .
C1 C 0.7365(5) 0.6505(4) 1.1051(3) 0.0227(11) Uani 1 1 d .
C2 C 0.7873(6) 0.6185(4) 1.1890(4) 0.0279(12) Uani 1 1 d .
H2 H 0.7246 0.6261 1.2327 0.033 Uiso 1 1 calc R
C3 C 0.9318(6) 0.5753(5) 1.2061(4) 0.0354(14) Uani 1 1 d .
H3 H 0.9710 0.5526 1.2623 0.043 Uiso 1 1 calc R
C4 C 1.0181(6) 0.5658(5) 1.1407(4) 0.0389(15) Uani 1 1 d .
H4 H 1.1179 0.5334 1.1510 0.047 Uiso 1 1 calc R
C5 C 0.9579(6) 0.6042(6) 1.0596(4) 0.0402(15) Uani 1 1 d .
H5 H 1.0189 0.6009 1.0151 0.048 Uiso 1 1 calc R
C6 C 0.2720(5) 0.6961(4) 1.2413(3) 0.0240(11) Uani 1 1 d .
C7 C 0.3365(6) 0.7500(5) 1.2847(4) 0.0320(13) Uani 1 1 d .
H7 H 0.3771 0.8006 1.2559 0.038 Uiso 1 1 calc R
C8 C 0.3397(7) 0.7276(6) 1.3711(4) 0.0423(16) Uani 1 1 d .
H8 H 0.3815 0.7634 1.4033 0.051 Uiso 1 1 calc R
C9 C 0.2807(8) 0.6521(6) 1.4095(4) 0.0451(16) Uani 1 1 d .
H9 H 0.2828 0.6341 1.4687 0.054 Uiso 1 1 calc R
C10 C 0.2195(7) 0.6036(6) 1.3617(4) 0.0404(15) Uani 1 1 d .
H10 H 0.1799 0.5516 1.3892 0.048 Uiso 1 1 calc R
C11 C 0.2491(5) 0.7244(4) 1.1476(3) 0.0234(11) Uani 1 1 d .
C12 C 0.3527(6) 0.7621(5) 1.0105(3) 0.0301(13) Uani 1 1 d .
C13 C 0.5170(6) 0.7387(5) 0.9936(3) 0.0278(12) Uani 1 1 d .
C14 C 0.5839(5) 0.6913(4) 1.0823(3) 0.0222(11) Uani 1 1 d .
C15 C 0.3025(7) 0.6882(5) 0.9662(4) 0.0365(14) Uani 1 1 d .
C16 C 0.1680(7) 0.7253(5) 0.9256(4) 0.0365(14) Uani 1 1 d .
C17 C 0.0736(6) 0.8400(5) 0.9132(3) 0.0302(13) Uani 1 1 d .
C18 C 0.1207(7) 0.9157(5) 0.9389(4) 0.0384(15) Uani 1 1 d .
C19 C 0.2552(8) 0.8858(6) 0.9883(4) 0.0443(17) Uani 1 1 d .
H19 H 0.2272 0.9070 1.0434 0.053 Uiso 1 1 calc R
C20 C 0.3050(9) 0.9747(8) 0.9439(5) 0.065(2) Uani 1 1 d D
C21 C 0.4412(8) 0.9560(7) 0.9287(5) 0.058(2) Uani 1 1 d DU
C22 C 0.5494(8) 0.8444(5) 0.9571(4) 0.0402(16) Uani 1 1 d .
H22 H 0.6085 0.8535 1.0025 0.048 Uiso 1 1 calc R
C23 C 0.6334(7) 0.8446(6) 0.8827(4) 0.0451(18) Uani 1 1 d .
C24 C 0.6886(5) 0.7538(6) 0.8458(4) 0.0400(16) Uani 1 1 d .
C25 C 0.6464(7) 0.6588(6) 0.8730(4) 0.0445(18) Uani 1 1 d .
C26 C 0.5607(8) 0.6531(5) 0.9379(4) 0.0425(16) Uani 1 1 d .
C27 C 0.4340(11) 0.6212(6) 0.9270(6) 0.069(3) Uani 1 1 d .
C28 C 0.4107(10) 0.5761(7) 0.8688(7) 0.080(3) Uani 1 1 d .
C29 C 0.2743(6) 0.6025(5) 0.8314(4) 0.0350(14) Uani 1 1 d .
C30 C 0.1511(7) 0.6775(5) 0.8547(4) 0.0365(14) Uani 1 1 d .
C31 C 0.0496(6) 0.7542(5) 0.7915(4) 0.0383(15) Uani 1 1 d .
C32 C -0.0030(7) 0.8589(9) 0.8353(5) 0.079(3) Uani 1 1 d D
C33 C -0.0405(8) 0.9559(8) 0.7789(5) 0.074(3) Uani 1 1 d D
C34 C 0.0011(6) 1.0387(5) 0.8107(5) 0.0411(16) Uani 1 1 d .
C35 C 0.0293(8) 1.1000(6) 0.7346(5) 0.051(2) Uani 1 1 d .
C36 C 0.1365(8) 1.1433(5) 0.7327(4) 0.0425(17) Uani 1 1 d .
C37 C 0.2195(7) 1.1261(5) 0.8083(5) 0.0452(17) Uani 1 1 d .
C38 C 0.3662(8) 1.1062(5) 0.7919(5) 0.0451(18) Uani 1 1 d .
C39 C 0.4679(9) 1.0262(7) 0.8528(4) 0.050(2) Uani 1 1 d .
C40 C 0.5911(8) 0.9512(6) 0.8275(5) 0.0480(19) Uani 1 1 d .
C41 C 0.6132(6) 0.9550(5) 0.7444(4) 0.0378(15) Uani 1 1 d .
C42 C 0.6672(7) 0.8459(10) 0.7028(5) 0.079(3) Uani 1 1 d .
C43 C 0.7007(8) 0.7529(9) 0.7572(5) 0.064(2) Uani 1 1 d .
C44 C 0.6600(6) 0.6707(6) 0.7256(5) 0.0399(16) Uani 1 1 d .
C45 C 0.6270(7) 0.6121(6) 0.8019(4) 0.051(2) Uani 1 1 d .
C46 C 0.5222(8) 0.5682(5) 0.8032(4) 0.0433(17) Uani 1 1 d .
C47 C 0.4416(7) 0.5822(5) 0.7281(4) 0.0394(15) Uani 1 1 d .
C48 C 0.2946(7) 0.6026(5) 0.7448(5) 0.0439(17) Uani 1 1 d .
C49 C 0.1931(8) 0.6788(6) 0.6839(4) 0.0431(17) Uani 1 1 d .
C50 C 0.0703(8) 0.7547(6) 0.7079(5) 0.0466(18) Uani 1 1 d .
C51 C 0.0852(7) 1.0212(5) 0.8839(4) 0.0381(15) Uani 1 1 d .
C52 C 0.1954(6) 1.0663(5) 0.8816(4) 0.0367(15) Uani 1 1 d .
C53 C 0.2497(11) 1.1351(7) 0.6680(6) 0.083(3) Uani 1 1 d D
C54 C 0.3886(6) 1.1082(5) 0.7049(4) 0.0341(14) Uani 1 1 d .
C55 C 0.5114(7) 1.0324(5) 0.6818(4) 0.0361(14) Uani 1 1 d .
C56 C 0.4946(7) 0.9836(5) 0.6113(4) 0.0378(14) Uani 1 1 d .
C57 C 0.5869(6) 0.8700(5) 0.6229(3) 0.0327(13) Uani 1 1 d .
C58 C 0.5389(7) 0.7929(6) 0.5971(4) 0.0410(16) Uani 1 1 d .
C59 C 0.5783(7) 0.6850(5) 0.6522(4) 0.0377(15) Uani 1 1 d .
C60 C 0.4679(6) 0.6403(5) 0.6541(4) 0.0346(14) Uani 1 1 d .
C61 C 0.3593(9) 0.7236(9) 0.5941(6) 0.076(3) Uani 1 1 d D
C62 C 0.2210(9) 0.7467(8) 0.6074(6) 0.070(3) Uani 1 1 d DU
C63 C 0.1253(7) 0.8646(6) 0.5890(4) 0.0409(16) Uani 1 1 d .
C64 C 0.0287(7) 0.8637(6) 0.6529(4) 0.0471(18) Uani 1 1 d .
C65 C -0.0270(6) 0.9553(6) 0.6896(4) 0.0422(16) Uani 1 1 d .
C66 C 0.1056(7) 1.0521(6) 0.6027(4) 0.0463(17) Uani 1 1 d .
C67 C 0.1635(6) 0.9569(7) 0.5644(4) 0.0439(17) Uani 1 1 d .
C68 C 0.3106(7) 0.9364(7) 0.5480(3) 0.049(2) Uani 1 1 d .
C69 C 0.3580(7) 1.0175(5) 0.5750(4) 0.0404(16) Uani 1 1 d .
C70 C 0.2297(11) 1.0887(7) 0.6037(6) 0.071(2) Uani 1 1 d DU
C71 C 0.4000(8) 0.8268(6) 0.5601(4) 0.0426(16) Uani 1 1 d .
C72 C 0.0112(7) 1.0507(6) 0.6641(4) 0.0497(19) Uani 1 1 d .
C73 C 0.1744(8) 0.3698(6) 0.5145(4) 0.0491(18) Uani 1 1 d .

loop_
_atom_site_aniso_label
_atom_site_aniso_U_11
_atom_site_aniso_U_22
_atom_site_aniso_U_33
_atom_site_aniso_U_23
_atom_site_aniso_U_13
_atom_site_aniso_U_12
S1 0.0565(12) 0.0595(13) 0.0682(14) -0.0011(10) -0.0034(10) -0.0200(10)
S2 0.0898(17) 0.0598(13) 0.0616(14) 0.0110(10) -0.0196(12) -0.0285(12)
O1 0.023(2) 0.036(2) 0.0248(19) -0.0084(16) 0.0020(16) -0.0092(16)
N1 0.033(3) 0.032(3) 0.023(2) -0.0051(19) 0.0073(19) -0.012(2)
N2 0.021(2) 0.038(3) 0.020(2) -0.0020(19) 0.0028(18) -0.007(2)
N3 0.024(2) 0.025(2) 0.022(2) -0.0049(18) -0.0028(18) -0.0071(18)
N4 0.024(2) 0.037(3) 0.036(3) -0.007(2) -0.004(2) -0.011(2)
C1 0.022(3) 0.018(2) 0.028(3) -0.005(2) -0.001(2) -0.008(2)
C2 0.032(3) 0.024(3) 0.031(3) -0.004(2) -0.004(2) -0.014(2)
C3 0.032(3) 0.030(3) 0.041(3) 0.001(3) -0.017(3) -0.010(3)
C4 0.023(3) 0.027(3) 0.061(4) -0.002(3) -0.010(3) -0.006(2)
C5 0.021(3) 0.046(4) 0.053(4) -0.015(3) 0.007(3) -0.009(3)
C6 0.023(3) 0.025(3) 0.023(3) -0.009(2) 0.004(2) -0.005(2)
C7 0.039(3) 0.031(3) 0.030(3) -0.012(2) 0.009(3) -0.015(3)
C8 0.052(4) 0.053(4) 0.029(3) -0.019(3) 0.001(3) -0.022(3)
C9 0.066(5) 0.051(4) 0.022(3) -0.009(3) 0.008(3) -0.024(4)
C10 0.053(4) 0.043(4) 0.023(3) -0.004(3) 0.011(3) -0.016(3)
C11 0.023(3) 0.026(3) 0.020(3) -0.007(2) 0.003(2) -0.006(2)
C12 0.019(3) 0.050(4) 0.019(3) -0.001(2) 0.003(2) -0.013(2)
C13 0.018(3) 0.041(3) 0.023(3) -0.004(2) -0.001(2) -0.009(2)
C14 0.019(3) 0.023(3) 0.026(3) -0.008(2) 0.001(2) -0.007(2)
C15 0.036(3) 0.030(3) 0.030(3) -0.007(2) -0.006(3) 0.006(3)
C16 0.052(4) 0.041(3) 0.030(3) -0.006(3) 0.011(3) -0.034(3)
C17 0.018(3) 0.046(3) 0.026(3) -0.005(2) 0.008(2) -0.012(2)
C18 0.048(4) 0.030(3) 0.030(3) -0.006(2) 0.021(3) -0.005(3)
C19 0.063(5) 0.049(4) 0.027(3) 0.008(3) -0.014(3) -0.037(4)
C20 0.099(7) 0.079(6) 0.049(4) -0.041(4) 0.027(4) -0.058(5)
C21 0.057(4) 0.058(4) 0.061(4) -0.030(4) -0.008(4) -0.013(3)
C22 0.063(4) 0.025(3) 0.021(3) -0.003(2) -0.002(3) -0.002(3)
C23 0.042(4) 0.049(4) 0.048(4) 0.020(3) -0.029(3) -0.035(3)
C24 0.009(3) 0.073(5) 0.026(3) -0.004(3) -0.001(2) -0.003(3)
C25 0.034(3) 0.042(4) 0.034(3) -0.019(3) -0.012(3) 0.020(3)
C26 0.076(5) 0.038(3) 0.023(3) 0.000(3) -0.008(3) -0.035(3)
C27 0.093(7) 0.032(4) 0.073(6) 0.028(4) -0.038(5) -0.029(4)
C28 0.086(7) 0.056(5) 0.100(7) 0.039(5) -0.057(6) -0.053(5)
C29 0.035(3) 0.028(3) 0.045(4) 0.004(3) -0.005(3) -0.020(3)
C30 0.043(4) 0.046(4) 0.037(3) -0.012(3) 0.006(3) -0.034(3)
C31 0.026(3) 0.042(4) 0.055(4) -0.011(3) 0.008(3) -0.020(3)
C32 0.021(3) 0.158(10) 0.046(4) 0.014(5) 0.005(3) -0.034(5)
C33 0.025(4) 0.132(9) 0.047(5) 0.000(5) 0.006(3) -0.015(4)
C34 0.013(3) 0.037(3) 0.073(5) -0.025(3) 0.004(3) 0.000(2)
C35 0.042(4) 0.040(4) 0.046(4) -0.014(3) -0.018(3) 0.020(3)
C36 0.058(4) 0.012(3) 0.041(4) 0.000(2) 0.010(3) 0.004(3)
C37 0.048(4) 0.026(3) 0.070(5) -0.027(3) 0.022(4) -0.015(3)
C38 0.052(4) 0.032(3) 0.073(5) -0.029(3) 0.028(4) -0.031(3)
C39 0.084(6) 0.067(5) 0.029(3) -0.011(3) 0.000(3) -0.063(5)
C40 0.044(4) 0.046(4) 0.061(5) 0.013(3) -0.017(3) -0.037(3)
C41 0.028(3) 0.031(3) 0.058(4) 0.000(3) 0.004(3) -0.020(3)
C42 0.017(3) 0.143(9) 0.056(5) 0.024(6) 0.008(3) -0.024(4)
C43 0.029(4) 0.098(7) 0.056(5) -0.007(5) 0.002(3) -0.015(4)
C44 0.015(3) 0.043(4) 0.064(4) -0.035(3) 0.011(3) -0.002(2)
C45 0.038(4) 0.048(4) 0.040(4) -0.025(3) -0.013(3) 0.026(3)
C46 0.049(4) 0.023(3) 0.040(4) -0.001(3) 0.009(3) 0.007(3)
C47 0.042(4) 0.023(3) 0.058(4) -0.020(3) 0.019(3) -0.011(3)
C48 0.049(4) 0.027(3) 0.070(5) -0.024(3) 0.018(3) -0.023(3)
C49 0.071(5) 0.051(4) 0.028(3) -0.011(3) 0.003(3) -0.046(4)
C50 0.047(4) 0.047(4) 0.053(4) 0.003(3) -0.021(3) -0.032(3)
C51 0.039(3) 0.024(3) 0.037(3) -0.005(2) 0.020(3) 0.006(3)
C52 0.034(3) 0.040(3) 0.029(3) -0.023(3) 0.000(3) 0.005(3)
C53 0.095(7) 0.039(4) 0.100(8) 0.038(5) -0.049(6) -0.033(5)
C54 0.036(3) 0.019(3) 0.046(4) 0.005(2) -0.004(3) -0.014(2)
C55 0.053(4) 0.033(3) 0.036(3) -0.003(3) 0.013(3) -0.033(3)
C56 0.048(4) 0.041(3) 0.032(3) -0.005(3) 0.018(3) -0.026(3)
C57 0.028(3) 0.048(4) 0.022(3) -0.004(2) 0.011(2) -0.016(3)
C58 0.051(4) 0.044(4) 0.028(3) -0.011(3) 0.027(3) -0.015(3)
C59 0.044(4) 0.029(3) 0.038(3) -0.013(3) 0.019(3) -0.006(3)
C60 0.038(3) 0.033(3) 0.030(3) -0.024(3) 0.002(3) 0.000(3)
C61 0.083(7) 0.101(7) 0.059(5) -0.057(5) 0.000(5) -0.030(6)
C62 0.073(5) 0.082(5) 0.062(5) -0.039(4) -0.009(4) -0.023(4)
C63 0.036(3) 0.050(4) 0.032(3) -0.011(3) -0.018(3) -0.007(3)
C64 0.042(4) 0.054(4) 0.045(4) 0.011(3) -0.027(3) -0.028(3)
C65 0.019(3) 0.069(5) 0.028(3) -0.003(3) -0.008(2) -0.006(3)
C66 0.040(4) 0.042(4) 0.044(4) 0.016(3) -0.026(3) -0.011(3)
C67 0.025(3) 0.080(5) 0.017(3) 0.001(3) -0.004(2) -0.012(3)
C68 0.036(4) 0.099(6) 0.010(3) 0.002(3) 0.003(2) -0.027(4)
C69 0.038(4) 0.040(3) 0.030(3) 0.012(3) 0.008(3) -0.007(3)
C70 0.081(6) 0.050(4) 0.068(5) 0.019(4) -0.012(4) -0.019(4)
C71 0.061(4) 0.061(4) 0.021(3) -0.014(3) 0.011(3) -0.037(4)
C72 0.035(4) 0.046(4) 0.042(4) -0.011(3) -0.019(3) 0.019(3)
C73 0.058(4) 0.032(3) 0.043(4) 0.008(3) 0.008(3) -0.006(3)

loop_
_atom_type_symbol
_atom_type_description
_atom_type_scat_dispersion_real
_atom_type_scat_dispersion_imag
_atom_type_scat_source
C C 0.0033 0.0016 'International Tables Vol C Tables 4.2.6.8 and 6.1.1.4'
H H 0.0000 0.0000 'International Tables Vol C Tables 4.2.6.8 and 6.1.1.4'
N N 0.0061 0.0033 'International Tables Vol C Tables 4.2.6.8 and 6.1.1.4'
O O 0.0106 0.0060 'International Tables Vol C Tables 4.2.6.8 and 6.1.1.4'
S S 0.1246 0.1234 'International Tables Vol C Tables 4.2.6.8 and 6.1.1.4'

loop_
_geom_angle_atom_site_label_1
_geom_angle_atom_site_label_2
_geom_angle_atom_site_label_3
_geom_angle
C10 N1 C6 116.8(5)
C11 N2 N3 122.4(4)
C11 N2 C12 123.4(4)
N3 N2 C12 114.1(4)
C14 N3 N2 109.2(4)
C5 N4 C1 116.6(5)
N4 C1 C2 124.0(5)
N4 C1 C14 115.4(5)
C2 C1 C14 120.6(5)
C3 C2 C1 117.7(6)
C3 C2 H2 121.2
C1 C2 H2 121.2
C4 C3 C2 118.9(6)
C4 C3 H3 120.5
C2 C3 H3 120.5
C3 C4 C5 119.1(6)
C3 C4 H4 120.4
C5 C4 H4 120.4
N4 C5 C4 123.5(6)
N4 C5 H5 118.2
C4 C5 H5 118.2
N1 C6 C7 123.7(5)
N1 C6 C11 114.3(5)
C7 C6 C11 121.6(5)
C8 C7 C6 117.9(6)
C8 C7 H7 121.1
C6 C7 H7 121.1
C9 C8 C7 118.5(6)
C9 C8 H8 120.8
C7 C8 H8 120.8
C10 C9 C8 119.4(6)
C10 C9 H9 120.3
C8 C9 H9 120.3
N1 C10 C9 123.7(6)
N1 C10 H10 118.1
C9 C10 H10 118.1
O1 C11 N2 120.4(5)
O1 C11 C6 122.0(5)
N2 C11 C6 117.6(5)
N2 C12 C15 110.9(5)
N2 C12 C19 108.7(5)
C15 C12 C19 112.6(5)
N2 C12 C13 100.9(4)
C15 C12 C13 108.2(5)
C19 C12 C13 115.0(5)
C26 C13 C14 112.2(5)
C26 C13 C22 112.2(5)
C14 C13 C22 110.1(5)
C26 C13 C12 107.6(5)
C14 C13 C12 100.3(4)
C22 C13 C12 114.0(5)
N3 C14 C1 119.7(5)
N3 C14 C13 115.6(4)
C1 C14 C13 124.7(5)
C16 C15 C12 122.0(5)
C16 C15 C27 121.7(6)
C12 C15 C27 104.2(6)
C15 C16 C30 117.6(6)
C15 C16 C17 122.6(5)
C30 C16 C17 110.0(6)
C18 C17 C32 124.3(7)
C18 C17 C16 118.5(5)
C32 C17 C16 104.7(6)
C17 C18 C51 116.4(6)
C17 C18 C19 123.9(6)
C51 C18 C19 111.8(6)
C18 C19 C20 99.3(6)
C18 C19 C12 118.9(5)
C20 C19 C12 122.4(7)
C18 C19 H19 104.8
C20 C19 H19 104.8
C12 C19 H19 104.8
C21 C20 C19 122.7(9)
C21 C20 C52 116.3(7)
C19 C20 C52 114.8(7)
C20 C21 C22 120.3(8)
C20 C21 C39 116.4(8)
C22 C21 C39 117.0(7)
C21 C22 C23 96.8(5)
C21 C22 C13 124.6(6)
C23 C22 C13 118.8(5)
C21 C22 H22 104.9
C23 C22 H22 104.9
C13 C22 H22 104.9
C24 C23 C40 116.1(7)
C24 C23 C22 123.2(6)
C40 C23 C22 113.0(7)
C23 C24 C25 118.5(5)
C23 C24 C43 127.5(7)
C25 C24 C43 101.0(7)
C26 C25 C24 122.5(6)
C26 C25 C45 117.7(7)
C24 C25 C45 110.1(7)
C25 C26 C27 120.0(6)
C25 C26 C13 123.1(6)
C27 C26 C13 105.4(7)
C28 C27 C26 125.6(10)
C28 C27 C15 115.4(9)
C26 C27 C15 114.4(7)
C27 C28 C29 122.6(11)
C27 C28 C46 111.6(8)
C29 C28 C46 111.9(8)
C30 C29 C28 124.7(8)
C30 C29 C48 119.4(6)
C28 C29 C48 104.8(7)
C29 C30 C31 119.3(6)
C29 C30 C16 115.8(6)
C31 C30 C16 113.1(6)
C50 C31 C30 121.1(6)
C50 C31 C32 127.1(6)
C30 C31 C32 99.8(6)
C33 C32 C17 123.5(9)
C33 C32 C31 111.9(8)
C17 C32 C31 112.3(7)
C32 C33 C65 120.3(9)
C32 C33 C34 111.2(8)
C65 C33 C34 116.2(7)
C51 C34 C35 119.2(6)
C51 C34 C33 126.9(6)
C35 C34 C33 101.0(6)
C36 C35 C34 121.1(6)
C36 C35 C72 117.3(7)
C34 C35 C72 110.1(7)
C35 C36 C37 118.9(6)
C35 C36 C53 127.0(7)
C37 C36 C53 100.9(6)
C52 C37 C36 120.9(6)
C52 C37 C38 116.2(7)
C36 C37 C38 110.8(6)
C39 C38 C54 119.4(6)
C39 C38 C37 116.1(7)
C54 C38 C37 111.7(7)
C40 C39 C38 119.9(6)
C40 C39 C21 101.1(7)
C38 C39 C21 127.3(7)
C41 C40 C39 120.3(6)
C41 C40 C23 118.5(7)
C39 C40 C23 111.0(7)
C40 C41 C55 121.0(6)
C40 C41 C42 123.4(6)
C55 C41 C42 101.8(6)
C43 C42 C57 125.0(10)
C43 C42 C41 113.6(8)
C57 C42 C41 108.7(7)
C42 C43 C44 111.8(8)
C42 C43 C24 120.4(10)
C44 C43 C24 116.8(8)
C59 C44 C45 118.0(6)
C59 C44 C43 128.2(7)
C45 C44 C43 100.5(6)
C46 C45 C44 121.7(6)
C46 C45 C25 117.6(7)
C44 C45 C25 111.4(7)
C45 C46 C47 119.6(6)
C45 C46 C28 125.8(7)
C47 C46 C28 102.1(6)
C60 C47 C46 120.3(6)
C60 C47 C48 117.0(6)
C46 C47 C48 110.1(6)
C49 C48 C29 120.1(6)
C49 C48 C47 116.7(6)
C29 C48 C47 110.9(6)
C48 C49 C50 120.1(6)
C48 C49 C62 126.2(7)
C50 C49 C62 101.3(6)
C31 C50 C49 119.9(6)
C31 C50 C64 116.2(7)
C49 C50 C64 112.0(7)
C34 C51 C18 117.2(6)
C34 C51 C52 119.5(6)
C18 C51 C52 113.2(6)
C37 C52 C51 120.5(6)
C37 C52 C20 127.3(6)
C51 C52 C20 99.8(6)
C70 C53 C54 120.3(10)
C70 C53 C36 113.8(8)
C54 C53 C36 113.3(7)
C55 C54 C53 125.0(7)
C55 C54 C38 119.3(6)
C53 C54 C38 103.1(7)
C54 C55 C41 119.9(6)
C54 C55 C56 116.1(6)
C41 C55 C56 112.1(6)
C69 C56 C57 121.1(6)
C69 C56 C55 116.2(6)
C57 C56 C55 111.0(6)
C58 C57 C56 119.2(6)
C58 C57 C42 122.0(7)
C56 C57 C42 106.4(7)
C57 C58 C71 120.1(6)
C57 C58 C59 116.3(6)
C71 C58 C59 111.4(6)
C44 C59 C60 120.1(6)
C44 C59 C58 116.2(6)
C60 C59 C58 111.8(6)
C47 C60 C59 120.3(6)
C47 C60 C61 124.8(7)
C59 C60 C61 103.0(6)
C62 C61 C60 120.4(9)
C62 C61 C71 114.8(9)
C60 C61 C71 112.1(7)
C61 C62 C49 114.6(9)
C61 C62 C63 118.2(9)
C49 C62 C63 114.8(7)
C67 C63 C64 120.1(6)
C67 C63 C62 126.8(7)
C64 C63 C62 100.6(6)
C65 C64 C63 119.8(6)
C65 C64 C50 117.0(7)
C63 C64 C50 111.1(7)
C64 C65 C72 120.3(6)
C64 C65 C33 127.1(7)
C72 C65 C33 100.3(7)
C72 C66 C67 119.4(7)
C72 C66 C70 127.9(7)
C67 C66 C70 100.1(7)
C63 C67 C66 120.1(6)
C63 C67 C68 116.9(7)
C66 C67 C68 111.5(7)
C71 C68 C69 119.6(6)
C71 C68 C67 117.0(7)
C69 C68 C67 110.8(7)
C56 C69 C68 118.9(6)
C56 C69 C70 127.3(7)
C68 C69 C70 101.5(6)
C53 C70 C69 114.7(9)
C53 C70 C66 118.2(9)
C69 C70 C66 115.9(8)
C68 C71 C58 121.2(6)
C68 C71 C61 126.0(7)
C58 C71 C61 101.4(6)
C66 C72 C65 120.3(6)
C66 C72 C35 115.3(8)
C65 C72 C35 112.0(7)
S1 C73 S2 178.2(6)

loop_
_geom_bond_atom_site_label_1
_geom_bond_atom_site_label_2
_geom_bond_distance
S1 C73 1.529(9)
S2 C73 1.548(9)
O1 C11 1.224(6)
N1 C10 1.331(8)
N1 C6 1.339(7)
N2 C11 1.357(7)
N2 N3 1.373(6)
N2 C12 1.490(7)
N3 C14 1.287(7)
N4 C5 1.327(8)
N4 C1 1.340(7)
C1 C2 1.397(8)
C1 C14 1.470(7)
C2 C3 1.379(8)
C2 H2 0.9500
C3 C4 1.374(10)
C3 H3 0.9500
C4 C5 1.385(10)
C4 H4 0.9500
C5 H5 0.9500
C6 C7 1.388(8)
C6 C11 1.503(7)
C7 C8 1.384(9)
C7 H7 0.9500
C8 C9 1.382(10)
C8 H8 0.9500
C9 C10 1.359(10)
C9 H9 0.9500
C10 H10 0.9500
C12 C15 1.522(9)
C12 C19 1.548(9)
C12 C13 1.615(7)
C13 C26 1.517(9)
C13 C14 1.521(7)
C13 C22 1.546(9)
C15 C16 1.396(9)
C15 C27 1.529(13)
C16 C30 1.448(8)
C16 C17 1.448(9)
C17 C18 1.366(9)
C17 C32 1.424(10)
C18 C51 1.428(8)
C18 C19 1.473(10)
C19 C20 1.493(10)
C19 H19 1.0000
C20 C21 1.344(8)
C20 C52 1.526(12)
C21 C22 1.478(10)
C21 C39 1.485(11)
C22 C23 1.482(10)
C22 H22 1.0000
C23 C24 1.372(10)
C23 C40 1.436(9)
C24 C25 1.446(11)
C24 C43 1.453(10)
C25 C26 1.376(10)
C25 C45 1.449(9)
C26 C27 1.501(11)
C27 C28 1.268(13)
C28 C29 1.411(10)
C28 C46 1.544(14)
C29 C30 1.395(9)
C29 C48 1.427(10)
C30 C31 1.423(10)
C31 C50 1.380(10)
C31 C32 1.587(13)
C32 C33 1.356(8)
C33 C65 1.464(10)
C33 C34 1.464(12)
C34 C51 1.403(10)
C34 C35 1.435(11)
C35 C36 1.386(11)
C35 C72 1.458(10)
C36 C37 1.429(11)
C36 C53 1.546(13)
C37 C52 1.375(10)
C37 C38 1.448(9)
C38 C39 1.418(11)
C38 C54 1.432(10)
C39 C40 1.407(12)
C40 C41 1.369(11)
C41 C55 1.423(9)
C41 C42 1.615(14)
C42 C43 1.303(13)
C42 C57 1.460(11)
C43 C44 1.450(12)
C44 C59 1.400(9)
C44 C45 1.440(11)
C45 C46 1.370(11)
C46 C47 1.420(10)
C47 C60 1.381(9)
C47 C48 1.451(9)
C48 C49 1.400(10)
C49 C50 1.401(11)
C49 C62 1.481(12)
C50 C64 1.458(10)
C51 C52 1.429(10)
C53 C70 1.353(9)
C53 C54 1.429(11)
C54 C55 1.396(9)
C55 C56 1.451(9)
C56 C69 1.392(9)
C56 C57 1.430(9)
C57 C58 1.389(9)
C58 C71 1.415(10)
C58 C59 1.450(9)
C59 C60 1.429(9)
C60 C61 1.459(12)
C61 C62 1.351(8)
C61 C71 1.552(13)
C62 C63 1.482(11)
C63 C67 1.384(10)
C63 C64 1.429(10)
C64 C65 1.380(11)
C65 C72 1.423(11)
C66 C72 1.386(11)
C66 C67 1.435(11)
C66 C70 1.492(12)
C67 C68 1.451(9)
C68 C71 1.380(11)
C68 C69 1.441(11)
C69 C70 1.445(12)

loop_
_geom_torsion_atom_site_label_1
_geom_torsion_atom_site_label_2
_geom_torsion_atom_site_label_3
_geom_torsion_atom_site_label_4
_geom_torsion
C11 N2 N3 C14 177.7(5)
C12 N2 N3 C14 -0.1(6)
C5 N4 C1 C2 1.8(8)
C5 N4 C1 C14 -177.2(5)
N4 C1 C2 C3 -2.3(8)
C14 C1 C2 C3 176.6(5)
C1 C2 C3 C4 -0.1(8)
C2 C3 C4 C5 2.7(9)
C1 N4 C5 C4 1.2(9)
C3 C4 C5 N4 -3.4(10)
C10 N1 C6 C7 -2.0(8)
C10 N1 C6 C11 -175.0(5)
N1 C6 C7 C8 0.7(9)
C11 C6 C7 C8 173.1(5)
C6 C7 C8 C9 0.9(9)
C7 C8 C9 C10 -1.1(11)
C6 N1 C10 C9 1.9(10)
C8 C9 C10 N1 -0.3(11)
N3 N2 C11 O1 -173.4(5)
C12 N2 C11 O1 4.1(8)
N3 N2 C11 C6 9.1(8)
C12 N2 C11 C6 -173.3(5)
N1 C6 C11 O1 47.6(7)
C7 C6 C11 O1 -125.5(6)
N1 C6 C11 N2 -135.0(5)
C7 C6 C11 N2 52.0(7)
C11 N2 C12 C15 -63.5(7)
N3 N2 C12 C15 114.2(5)
C11 N2 C12 C19 60.8(7)
N3 N2 C12 C19 -121.4(5)
C11 N2 C12 C13 -177.9(5)
N3 N2 C12 C13 -0.2(6)
N2 C12 C13 C26 117.7(5)
C15 C12 C13 C26 1.2(6)
C19 C12 C13 C26 -125.6(5)
N2 C12 C13 C14 0.3(5)
C15 C12 C13 C14 -116.2(5)
C19 C12 C13 C14 117.0(5)
N2 C12 C13 C22 -117.2(5)
C15 C12 C13 C22 126.3(5)
C19 C12 C13 C22 -0.5(7)
N2 N3 C14 C1 -177.9(4)
N2 N3 C14 C13 0.3(6)
N4 C1 C14 N3 170.7(5)
C2 C1 C14 N3 -8.3(7)
N4 C1 C14 C13 -7.3(7)
C2 C1 C14 C13 173.7(5)
C26 C13 C14 N3 -114.3(6)
C22 C13 C14 N3 120.0(5)
C12 C13 C14 N3 -0.4(6)
C26 C13 C14 C1 63.8(7)
C22 C13 C14 C1 -62.0(7)
C12 C13 C14 C1 177.7(5)
N2 C12 C15 C16 108.9(6)
C19 C12 C15 C16 -13.2(8)
C13 C12 C15 C16 -141.3(6)
N2 C12 C15 C27 -108.1(5)
C19 C12 C15 C27 129.8(5)
C13 C12 C15 C27 1.7(6)
C12 C15 C16 C30 150.6(6)
C27 C15 C16 C30 14.0(9)
C12 C15 C16 C17 8.2(9)
C27 C15 C16 C17 -128.4(7)
C15 C16 C17 C18 3.1(9)
C30 C16 C17 C18 -141.9(5)
C15 C16 C17 C32 146.7(6)
C30 C16 C17 C32 1.8(6)
C32 C17 C18 C51 2.1(9)
C16 C17 C18 C51 138.1(6)
C32 C17 C18 C19 -144.2(7)
C16 C17 C18 C19 -8.1(9)
C17 C18 C19 C20 137.4(6)
C51 C18 C19 C20 -10.2(7)
C17 C18 C19 C12 2.0(9)
C51 C18 C19 C12 -145.6(5)
N2 C12 C19 C18 -115.1(6)
C15 C12 C19 C18 8.2(8)
C13 C12 C19 C18 132.7(6)
N2 C12 C19 C20 120.2(6)
C15 C12 C19 C20 -116.5(7)
C13 C12 C19 C20 8.0(8)
C18 C19 C20 C21 -141.0(7)
C12 C19 C20 C21 -7.8(11)
C18 C19 C20 C52 10.3(8)
C12 C19 C20 C52 143.5(6)
C19 C20 C21 C22 -0.9(11)
C52 C20 C21 C22 -151.8(6)
C19 C20 C21 C39 150.4(7)
C52 C20 C21 C39 -0.5(10)
C20 C21 C22 C23 141.4(7)
C39 C21 C22 C23 -9.7(8)
C20 C21 C22 C13 9.2(10)
C39 C21 C22 C13 -141.9(6)
C26 C13 C22 C21 114.6(7)
C14 C13 C22 C21 -119.7(6)
C12 C13 C22 C21 -8.0(8)
C26 C13 C22 C23 -8.3(8)
C14 C13 C22 C23 117.4(6)
C12 C13 C22 C23 -130.9(6)
C21 C22 C23 C24 -138.3(6)
C13 C22 C23 C24 -2.4(9)
C21 C22 C23 C40 9.8(7)
C13 C22 C23 C40 145.7(6)
C40 C23 C24 C25 -137.9(6)
C22 C23 C24 C25 9.3(9)
C40 C23 C24 C43 -4.3(10)
C22 C23 C24 C43 142.9(7)
C23 C24 C25 C26 -4.5(9)
C43 C24 C25 C26 -148.7(6)
C23 C24 C25 C45 140.6(6)
C43 C24 C25 C45 -3.6(7)
C24 C25 C26 C27 130.5(7)
C45 C25 C26 C27 -12.2(9)
C24 C25 C26 C13 -7.5(10)
C45 C25 C26 C13 -150.2(6)
C14 C13 C26 C25 -111.2(6)
C22 C13 C26 C25 13.3(8)
C12 C13 C26 C25 139.4(6)
C14 C13 C26 C27 105.7(6)
C22 C13 C26 C27 -129.8(5)
C12 C13 C26 C27 -3.6(6)
C25 C26 C27 C28 15.4(11)
C13 C26 C27 C28 159.9(7)
C25 C26 C27 C15 -139.4(7)
C13 C26 C27 C15 5.1(7)
C16 C15 C27 C28 -18.6(10)
C12 C15 C27 C28 -161.7(6)
C16 C15 C27 C26 138.8(7)
C12 C15 C27 C26 -4.3(7)
C26 C27 C28 C29 -142.8(8)
C15 C27 C28 C29 11.8(11)
C26 C27 C28 C46 -6.0(11)
C15 C27 C28 C46 148.5(6)
C27 C28 C29 C30 -1.6(12)
C46 C28 C29 C30 -138.2(7)
C27 C28 C29 C48 141.5(8)
C46 C28 C29 C48 4.9(8)
C28 C29 C30 C31 136.9(7)
C48 C29 C30 C31 -1.3(8)
C28 C29 C30 C16 -3.6(9)
C48 C29 C30 C16 -141.8(6)
C15 C16 C30 C29 -3.2(8)
C17 C16 C30 C29 143.7(5)
C15 C16 C30 C31 -146.0(6)
C17 C16 C30 C31 0.8(7)
C29 C30 C31 C50 0.7(9)
C16 C30 C31 C50 142.2(6)
C29 C30 C31 C32 -144.2(5)
C16 C30 C31 C32 -2.8(6)
C18 C17 C32 C33 -1.7(11)
C16 C17 C32 C33 -142.6(8)
C18 C17 C32 C31 137.3(6)
C16 C17 C32 C31 -3.6(7)
C50 C31 C32 C33 5.9(10)
C30 C31 C32 C33 147.8(6)
C50 C31 C32 C17 -138.0(7)
C30 C31 C32 C17 4.0(7)
C17 C32 C33 C65 137.8(8)
C31 C32 C33 C65 -1.3(10)
C17 C32 C33 C34 -3.1(10)
C31 C32 C33 C34 -142.2(6)
C32 C33 C34 C51 8.2(10)
C65 C33 C34 C51 -134.4(7)
C32 C33 C34 C35 148.2(6)
C65 C33 C34 C35 5.6(8)
C51 C34 C35 C36 -1.0(9)
C33 C34 C35 C36 -144.9(6)
C51 C34 C35 C72 141.3(6)
C33 C34 C35 C72 -2.6(7)
C34 C35 C36 C37 0.0(9)
C72 C35 C36 C37 -139.8(6)
C34 C35 C36 C53 133.2(7)
C72 C35 C36 C53 -6.5(10)
C35 C36 C37 C52 0.9(9)
C53 C36 C37 C52 -142.7(6)
C35 C36 C37 C38 142.0(6)
C53 C36 C37 C38 -1.7(7)
C52 C37 C38 C39 0.9(8)
C36 C37 C38 C39 -142.2(6)
C52 C37 C38 C54 142.6(6)
C36 C37 C38 C54 -0.5(7)
C54 C38 C39 C40 1.3(9)
C37 C38 C39 C40 139.9(6)
C54 C38 C39 C21 -134.7(7)
C37 C38 C39 C21 3.9(10)
C20 C21 C39 C40 -146.2(7)
C22 C21 C39 C40 6.1(8)
C20 C21 C39 C38 -4.0(11)
C22 C21 C39 C38 148.2(7)
C38 C39 C40 C41 0.0(9)
C21 C39 C40 C41 145.7(6)
C38 C39 C40 C23 -144.9(6)
C21 C39 C40 C23 0.9(7)
C24 C23 C40 C41 -2.5(9)
C22 C23 C40 C41 -153.0(6)
C24 C23 C40 C39 143.1(6)
C22 C23 C40 C39 -7.4(8)
C39 C40 C41 C55 -1.6(9)
C23 C40 C41 C55 140.7(6)
C39 C40 C41 C42 -134.7(7)
C23 C40 C41 C42 7.6(9)
C40 C41 C42 C43 -6.2(10)
C55 C41 C42 C43 -146.4(6)
C40 C41 C42 C57 137.7(6)
C55 C41 C42 C57 -2.5(7)
C57 C42 C43 C44 5.4(11)
C41 C42 C43 C44 142.5(6)
C57 C42 C43 C24 -137.4(8)
C41 C42 C43 C24 -0.3(10)
C23 C24 C43 C42 5.7(11)
C25 C24 C43 C42 145.3(7)
C23 C24 C43 C44 -135.4(8)
C25 C24 C43 C44 4.3(8)
C42 C43 C44 C59 -8.4(10)
C24 C43 C44 C59 135.9(7)
C42 C43 C44 C45 -147.4(7)
C24 C43 C44 C45 -3.1(8)
C59 C44 C45 C46 2.0(9)
C43 C44 C45 C46 146.3(6)
C59 C44 C45 C25 -143.8(6)
C43 C44 C45 C25 0.6(7)
C26 C25 C45 C46 1.7(9)
C24 C25 C45 C46 -145.3(6)
C26 C25 C45 C44 149.0(6)
C24 C25 C45 C44 2.0(7)
C44 C45 C46 C47 -1.2(9)
C25 C45 C46 C47 142.5(6)
C44 C45 C46 C28 -136.1(7)
C25 C45 C46 C28 7.7(10)
C27 C28 C46 C45 -5.5(10)
C29 C28 C46 C45 136.0(7)
C27 C28 C46 C47 -146.4(7)
C29 C28 C46 C47 -4.9(8)
C45 C46 C47 C60 -0.4(9)
C28 C46 C47 C60 143.6(6)
C45 C46 C47 C48 -141.2(6)
C28 C46 C47 C48 2.8(7)
C30 C29 C48 C49 1.3(8)
C28 C29 C48 C49 -144.2(6)
C30 C29 C48 C47 142.4(6)
C28 C29 C48 C47 -3.0(7)
C60 C47 C48 C49 0.4(8)
C46 C47 C48 C49 142.6(6)
C60 C47 C48 C29 -142.2(6)
C46 C47 C48 C29 0.0(7)
C29 C48 C49 C50 -0.7(9)
C47 C48 C49 C50 -139.7(6)
C29 C48 C49 C62 134.2(7)
C47 C48 C49 C62 -4.8(10)
C30 C31 C50 C49 -0.1(9)
C32 C31 C50 C49 134.7(7)
C30 C31 C50 C64 -140.0(6)
C32 C31 C50 C64 -5.2(9)
C48 C49 C50 C31 0.1(9)
C62 C49 C50 C31 -144.2(6)
C48 C49 C50 C64 141.5(6)
C62 C49 C50 C64 -2.8(7)
C35 C34 C51 C18 -141.9(6)
C33 C34 C51 C18 -8.2(9)
C35 C34 C51 C52 1.2(8)
C33 C34 C51 C52 134.9(7)
C17 C18 C51 C34 2.5(8)
C19 C18 C51 C34 152.7(6)
C17 C18 C51 C52 -142.8(6)
C19 C18 C51 C52 7.4(7)
C36 C37 C52 C51 -0.7(9)
C38 C37 C52 C51 -139.8(6)
C36 C37 C52 C20 133.5(7)
C38 C37 C52 C20 -5.6(9)
C34 C51 C52 C37 -0.3(8)
C18 C51 C52 C37 144.1(6)
C34 C51 C52 C20 -145.0(5)
C18 C51 C52 C20 -0.6(6)
C21 C20 C52 C37 5.5(10)
C19 C20 C52 C37 -147.7(7)
C21 C20 C52 C51 146.7(6)
C19 C20 C52 C51 -6.5(7)
C35 C36 C53 C70 6.2(10)
C37 C36 C53 C70 145.7(7)
C35 C36 C53 C54 -136.1(7)
C37 C36 C53 C54 3.4(7)
C70 C53 C54 C55 -2.3(11)
C36 C53 C54 C55 137.3(7)
C70 C53 C54 C38 -143.3(8)
C36 C53 C54 C38 -3.7(7)
C39 C38 C54 C55 -0.9(8)
C37 C38 C54 C55 -141.2(6)
C39 C38 C54 C53 142.8(6)
C37 C38 C54 C53 2.5(7)
C53 C54 C55 C41 -136.0(7)
C38 C54 C55 C41 -0.7(8)
C53 C54 C55 C56 4.0(9)
C38 C54 C55 C56 139.4(6)
C40 C41 C55 C54 2.0(9)
C42 C41 C55 C54 143.4(6)
C40 C41 C55 C56 -139.5(6)
C42 C41 C55 C56 1.9(6)
C54 C55 C56 C69 -0.3(8)
C41 C55 C56 C69 142.8(6)
C54 C55 C56 C57 -143.8(5)
C41 C55 C56 C57 -0.8(7)
C69 C56 C57 C58 0.3(8)
C55 C56 C57 C58 141.7(5)
C69 C56 C57 C42 -142.5(6)
C55 C56 C57 C42 -1.0(7)
C43 C42 C57 C58 -0.5(11)
C41 C42 C57 C58 -139.3(6)
C43 C42 C57 C56 140.9(8)
C41 C42 C57 C56 2.1(7)
C56 C57 C58 C71 -0.3(8)
C42 C57 C58 C71 136.5(7)
C56 C57 C58 C59 -139.4(6)
C42 C57 C58 C59 -2.7(9)
C45 C44 C59 C60 -1.1(8)
C43 C44 C59 C60 -134.3(7)
C45 C44 C59 C58 138.7(6)
C43 C44 C59 C58 5.6(9)
C57 C58 C59 C44 0.3(8)
C71 C58 C59 C44 -142.3(6)
C57 C58 C59 C60 143.4(5)
C71 C58 C59 C60 0.8(7)
C46 C47 C60 C59 1.2(8)
C48 C47 C60 C59 139.4(6)
C46 C47 C60 C61 -135.2(7)
C48 C47 C60 C61 3.0(9)
C44 C59 C60 C47 -0.4(8)
C58 C59 C60 C47 -141.9(6)
C44 C59 C60 C61 144.0(6)
C58 C59 C60 C61 2.6(6)
C47 C60 C61 C62 -2.2(11)
C59 C60 C61 C62 -144.5(7)
C47 C60 C61 C71 137.5(7)
C59 C60 C61 C71 -4.8(7)
C60 C61 C62 C49 -1.9(11)
C71 C61 C62 C49 -140.5(7)
C60 C61 C62 C63 138.3(8)
C71 C61 C62 C63 -0.3(10)
C48 C49 C62 C61 5.6(11)
C50 C49 C62 C61 146.9(7)
C48 C49 C62 C63 -136.1(7)
C50 C49 C62 C63 5.2(8)
C61 C62 C63 C67 -4.7(11)
C49 C62 C63 C67 135.5(7)
C61 C62 C63 C64 -145.6(7)
C49 C62 C63 C64 -5.4(8)
C67 C63 C64 C65 0.4(9)
C62 C63 C64 C65 144.8(6)
C67 C63 C64 C50 -141.0(6)
C62 C63 C64 C50 3.3(7)
C31 C50 C64 C65 0.0(9)
C49 C50 C64 C65 -143.0(6)
C31 C50 C64 C63 142.6(6)
C49 C50 C64 C63 -0.4(8)
C63 C64 C65 C72 0.0(9)
C50 C64 C65 C72 139.2(6)
C63 C64 C65 C33 -134.7(7)
C50 C64 C65 C33 4.5(10)
C32 C33 C65 C64 -3.7(12)
C34 C33 C65 C64 135.4(8)
C32 C33 C65 C72 -145.1(7)
C34 C33 C65 C72 -6.0(8)
C64 C63 C67 C66 -0.4(8)
C62 C63 C67 C66 -134.7(7)
C64 C63 C67 C68 139.9(6)
C62 C63 C67 C68 5.6(10)
C72 C66 C67 C63 -0.2(9)
C70 C66 C67 C63 144.7(6)
C72 C66 C67 C68 -142.4(6)
C70 C66 C67 C68 2.5(7)
C63 C67 C68 C71 -1.4(8)
C66 C67 C68 C71 142.1(6)
C63 C67 C68 C69 -143.4(6)
C66 C67 C68 C69 0.1(7)
C57 C56 C69 C68 -0.8(8)
C55 C56 C69 C68 -140.4(6)
C57 C56 C69 C70 134.1(7)
C55 C56 C69 C70 -5.5(10)
C71 C68 C69 C56 1.3(9)
C67 C68 C69 C56 142.2(6)
C71 C68 C69 C70 -143.6(6)
C67 C68 C69 C70 -2.8(7)
C54 C53 C70 C69 -3.0(11)
C36 C53 C70 C69 -142.4(7)
C54 C53 C70 C66 139.4(8)
C36 C53 C70 C66 -0.1(10)
C56 C69 C70 C53 7.1(11)
C68 C69 C70 C53 147.9(7)
C56 C69 C70 C66 -136.1(7)
C68 C69 C70 C66 4.7(8)
C72 C66 C70 C53 -6.0(12)
C67 C66 C70 C53 -146.5(7)
C72 C66 C70 C69 136.0(8)
C67 C66 C70 C69 -4.6(8)
C69 C68 C71 C58 -1.4(9)
C67 C68 C71 C58 -139.8(6)
C69 C68 C71 C61 135.1(7)
C67 C68 C71 C61 -3.4(9)
C57 C58 C71 C68 0.9(9)
C59 C58 C71 C68 141.8(6)
C57 C58 C71 C61 -144.5(6)
C59 C58 C71 C61 -3.5(7)
C62 C61 C71 C68 4.2(10)
C60 C61 C71 C68 -137.8(7)
C62 C61 C71 C58 147.3(7)
C60 C61 C71 C58 5.3(7)
C67 C66 C72 C65 0.6(9)
C70 C66 C72 C65 -133.5(8)
C67 C66 C72 C35 139.8(6)
C70 C66 C72 C35 5.7(10)
C64 C65 C72 C66 -0.5(9)
C33 C65 C72 C66 144.3(6)
C64 C65 C72 C35 -140.9(6)
C33 C65 C72 C35 3.9(7)
C36 C35 C72 C66 0.5(9)
C34 C35 C72 C66 -143.4(6)
C36 C35 C72 C65 143.0(6)
C34 C35 C72 C65 -0.9(8)
